data_7129401
loop_
_publ_author_name
'Garc\'ia-Garc\'ia, Amalia'
'Rojas, Sara'
'Rivas Garcia, Lorenzo'
'Navarro-Hortal, Mar\'ia'
'Romero-M\'arquez, Jos\'e'
'Fernandez-Bolanos, Jose G'
'Choquesillo-Lazarte, Duane'
'Salinas-Castillo, Alfonso'
'Lopez, Oscar'
'Quiles, Jos\'e L.'
'Rodr\'iguez Di\'eguez, Antonio'

_publ_section_title
;
 A Gliclazide Complex based on Palladium towards Alzheimer&#x2019;s
 Disease: Promising Protective Activity against A\b-induced Toxicity in C.
 Elegans
;
_journal_name_full 'Chemical Communications'
_journal_paper_doi 10.1039/D1CC04404D
_journal_year 2022
_chemical_formula_moiety 'C30 H40 N6 O6 Pd S2'
_chemical_formula_sum 'C30 H40 N6 O6 Pd S2'
_chemical_formula_weight 751.20
_space_group_crystal_system monoclinic
_space_group_IT_number 14
_space_group_name_Hall '-P 2ybc'
_space_group_name_H-M_alt 'P 1 21/c 1'
_atom_sites_solution_hydrogens geom
_audit_creation_date 2021-08-10
_audit_creation_method
;
Olex2 1.5
(compiled 2021.07.19 svn.r715e62df for OlexSys, GUI svn.r6383)
;
_audit_update_record
;
2021-08-10 deposited with the CCDC.	2021-12-15 downloaded from the CCDC.
;
_cell_angle_alpha 90
_cell_angle_beta 109.313(6)
_cell_angle_gamma 90
_cell_formula_units_Z 4
_cell_length_a 16.161(2)
_cell_length_b 11.7499(16)
_cell_length_c 17.900(3)
_cell_measurement_reflns_used 2718
_cell_measurement_temperature 100(2)
_cell_measurement_theta_max 17.37
_cell_measurement_theta_min 2.34
_cell_volume 3207.8(8)
_computing_cell_refinement 'SAINT v8.37A (Bruker, 2015)'
_computing_data_collection 'Bruker Apex3, 2019'
_computing_data_reduction 'SAINT v8.37A (Bruker, 2015)'
_computing_molecular_graphics 'Olex2 1.5 (Dolomanov et al., 2009)'
_computing_publication_material 'Olex2 1.5 (Dolomanov et al., 2009)'
_computing_structure_refinement 'XL  (Sheldrick, 2008)'
_computing_structure_solution 'XT (Sheldrick, 2015)'
_diffrn_ambient_temperature 100(2)
_diffrn_measured_fraction_theta_full 0.999
_diffrn_measured_fraction_theta_max 0.999
_diffrn_measurement_device_type 'Bruker D8 Venture'
_diffrn_measurement_method '\f and \w scans'
_diffrn_radiation_monochromator multilayer
_diffrn_radiation_type MoK\a
_diffrn_radiation_wavelength 0.71073
_diffrn_reflns_av_R_equivalents 0.1795
_diffrn_reflns_av_unetI/netI 0.0812
_diffrn_reflns_Laue_measured_fraction_full 0.999
_diffrn_reflns_Laue_measured_fraction_max 0.999
_diffrn_reflns_limit_h_max 13
_diffrn_reflns_limit_h_min -13
_diffrn_reflns_limit_k_max 9
_diffrn_reflns_limit_k_min -9
_diffrn_reflns_limit_l_max 14
_diffrn_reflns_limit_l_min -14
_diffrn_reflns_number 16749
_diffrn_reflns_point_group_measured_fraction_full 0.999
_diffrn_reflns_point_group_measured_fraction_max 0.999
_diffrn_reflns_theta_full 17.222
_diffrn_reflns_theta_max 17.222
_diffrn_reflns_theta_min 2.188
_diffrn_source 'high brilliance microfocus sealed tube'
_diffrn_source_current 1.0
_diffrn_source_power 0.05
_diffrn_source_voltage 50.0
_diffrn_standards_number 0
_exptl_absorpt_coefficient_mu 0.761
_exptl_absorpt_correction_T_max 0.0087
_exptl_absorpt_correction_T_min 0.0026
_exptl_absorpt_correction_type multi-scan
_exptl_absorpt_process_details
;
SADABS-2016/2 (Bruker,2016/2) was used for absorption correction.
wR2(int) was 0.1212 before and 0.0890 after correction.
The Ratio of minimum to maximum transmission is 0.2989.
The \l/2 correction factor is Not present.
;
_exptl_crystal_colour yellow
_exptl_crystal_colour_primary yellow
_exptl_crystal_density_diffrn 1.555
_exptl_crystal_description block
_exptl_crystal_F_000 1552
_exptl_crystal_size_max 0.1
_exptl_crystal_size_mid 0.1
_exptl_crystal_size_min 0.09
_refine_diff_density_max 0.600
_refine_diff_density_min -0.536
_refine_diff_density_rms 0.181
_refine_ls_extinction_method none
_refine_ls_goodness_of_fit_ref 1.199
_refine_ls_hydrogen_treatment constr
_refine_ls_matrix_type full
_refine_ls_number_parameters 408
_refine_ls_number_reflns 1947
_refine_ls_number_restraints 132
_refine_ls_restrained_S_all 1.156
_refine_ls_R_factor_all 0.1012
_refine_ls_R_factor_gt 0.0598
_refine_ls_shift/su_max 0.000
_refine_ls_shift/su_mean 0.000
_refine_ls_structure_factor_coef Fsqd
_refine_ls_weighting_details 'w=1/[\s^2^(Fo^2^)+(0.1011P)^2^] where P=(Fo^2^+2Fc^2^)/3'
_refine_ls_weighting_scheme calc
_refine_ls_wR_factor_gt 0.1414
_refine_ls_wR_factor_ref 0.1821
_reflns_Friedel_coverage 0.000
_reflns_number_gt 1404
_reflns_number_total 1947
_reflns_threshold_expression 'I > 2\s(I)'
_cod_data_source_file d1cc04404d2.cif
_cod_data_source_block AML124B
_cod_original_sg_symbol_H-M P2(1)/c
_cod_database_code 7129401
_shelx_shelxl_version_number 2018/3
_shelx_space_group_comment
;
The symmetry employed for this shelxl refinement is uniquely defined
by the following loop, which should always be used as a source of
symmetry information in preference to the above space-group names.
They are only intended as comments.
;
_shelx_estimated_absorpt_t_max 0.935
_shelx_estimated_absorpt_t_min 0.928
_olex2_refinement_description
;
1. Fixed Uiso
 At 1.2 times of:
  All C(H) groups, All C(H,H) groups, All N(H) groups
 At 1.5 times of:
  All C(H,H,H) groups
2. Rigid body (RIGU) restrains
 N1A, C1A, C2A, C6A, C7A
 with sigma for 1-2 distances of 0.004 and sigma for 1-3 distances of 0.004
 O1A, N3A, C8A
 with sigma for 1-2 distances of 0.004 and sigma for 1-3 distances of 0.004
 C9B, C10B, C11B, C12B, C13B, C14B
 with sigma for 1-2 distances of 0.004 and sigma for 1-3 distances of 0.004
 C2B, C3B, C4B, C5B, C6B
 with sigma for 1-2 distances of 0.004 and sigma for 1-3 distances of 0.004
 C2A, C3A, C4A, C5A, C6A, H14B
 with sigma for 1-2 distances of 0.004 and sigma for 1-3 distances of 0.004
3.a Ternary CH refined with riding coordinates:
 C2A(H2AA), C2B(H2BA), C6A(H6A), C6B(H6B)
3.b Secondary CH2 refined with riding coordinates:
 C1A(H1AA,H1AB), C1B(H1BA,H1BB), C3A(H3AA,H3AB), C3B(H3BA,H3BB), C4A(H4AA,
 H4AB), C4B(H4BA,H4BB), C5A(H5AA,H5AB), C5B(H5BA,H5BB), C7A(H7AA,H7AB),
 C7B(H7BA,H7BB)
3.c Aromatic/amide H refined with riding coordinates:
 N2A(H2A), N2B(H2B), C10A(H10A), C10B(H10B), C11A(H11A), C11B(H11B),
 C13A(H13A), C13B(H13B), C14A(H14A), C14B(H14B)
3.d Idealised Me refined as rotating group:
 C15A(H15A,H15B,H15C), C15B(H15D,H15E,H15F)
;
_olex2_submission_special_instructions 'No special instructions were received'

loop_
_space_group_symop_operation_xyz
'x, y, z'
'-x, y+1/2, -z+1/2'
'-x, -y, -z'
'x, -y-1/2, z-1/2'

loop_
_atom_site_label
_atom_site_type_symbol
_atom_site_fract_x
_atom_site_fract_y
_atom_site_fract_z
_atom_site_U_iso_or_equiv
_atom_site_adp_type
_atom_site_occupancy
_atom_site_site_symmetry_order
_atom_site_calc_flag
_atom_site_refinement_flags_posn
_atom_site_refinement_flags_adp
_atom_site_refinement_flags_occupancy
_atom_site_disorder_assembly
_atom_site_disorder_group
Pd1 Pd 0.63992(9) 0.34282(12) 0.30458(10) 0.0390(7) Uani 1 1 d . . . . .
S1A S 0.8124(3) 0.4054(5) 0.4620(4) 0.0454(17) Uani 1 1 d . . . . .
S1B S 0.4864(3) 0.4514(4) 0.1533(4) 0.0418(16) Uani 1 1 d . . . . .
O1A O 0.7270(8) 0.2488(10) 0.5368(8) 0.048(4) Uani 1 1 d . . . . .
O1B O 0.5439(9) 0.2752(11) 0.0693(11) 0.043(4) Uani 1 1 d . . . . .
O2A O 0.8339(7) 0.4646(10) 0.4012(8) 0.045(3) Uani 1 1 d . . . . .
O2B O 0.5204(7) 0.5224(10) 0.1053(8) 0.045(4) Uani 1 1 d . . . . .
O3A O 0.8035(8) 0.4724(11) 0.5263(8) 0.055(4) Uani 1 1 d . . . . .
O3B O 0.4684(7) 0.5059(9) 0.2193(7) 0.036(3) Uani 1 1 d . . . . .
N1A N 0.5529(10) 0.3314(12) 0.3664(11) 0.047(4) Uani 1 1 d . . . . .
N1B N 0.7220(12) 0.3208(14) 0.2391(12) 0.050(5) Uani 1 1 d . . . . .
N2A N 0.5996(10) 0.2645(13) 0.4339(10) 0.038(4) Uani 1 1 d . . . . .
H2A H 0.571714 0.213702 0.452831 0.046 Uiso 1 1 calc R U . . .
N2B N 0.6713(14) 0.2612(12) 0.1685(11) 0.039(5) Uani 1 1 d . . . . .
H2B H 0.693742 0.207584 0.146743 0.047 Uiso 1 1 calc R U . . .
N3A N 0.7247(10) 0.3322(13) 0.4181(9) 0.049(5) Uani 1 1 d . . . . .
N3B N 0.5530(10) 0.3465(13) 0.1934(11) 0.044(4) Uani 1 1 d . . . . .
C1A C 0.4681(11) 0.2773(15) 0.3217(12) 0.044(5) Uani 1 1 d . . . . .
H1AA H 0.476569 0.196090 0.311358 0.053 Uiso 1 1 calc R U . . .
H1AB H 0.440523 0.316413 0.270450 0.053 Uiso 1 1 calc R U . . .
C1B C 0.7598(11) 0.4307(16) 0.2178(12) 0.046(6) Uani 1 1 d . . . . .
H1BA H 0.780808 0.481537 0.264406 0.055 Uiso 1 1 calc R U . . .
H1BB H 0.714919 0.471578 0.174773 0.055 Uiso 1 1 calc R U . . .
C2A C 0.4099(11) 0.2896(15) 0.3760(11) 0.039(4) Uani 1 1 d . . . . .
H2AA H 0.415089 0.222540 0.411651 0.047 Uiso 1 1 calc R U . . .
C2B C 0.8362(11) 0.3930(15) 0.1907(12) 0.046(5) Uani 1 1 d . . . . .
H2BA H 0.816959 0.389353 0.131603 0.056 Uiso 1 1 calc R U . . .
C3A C 0.3159(11) 0.3145(16) 0.3264(12) 0.052(5) Uani 1 1 d . . . . .
H3AA H 0.301649 0.281033 0.272869 0.063 Uiso 1 1 calc R U . . .
H3AB H 0.274665 0.284001 0.351849 0.063 Uiso 1 1 calc R U . . .
C3B C 0.9205(12) 0.4637(17) 0.2229(11) 0.053(5) Uani 1 1 d . . . . .
H3BA H 0.907615 0.541525 0.237063 0.064 Uiso 1 1 calc R U . . .
H3BB H 0.951490 0.468598 0.183639 0.064 Uiso 1 1 calc R U . . .
C4A C 0.3119(11) 0.4422(16) 0.3224(12) 0.052(5) Uani 1 1 d . . . . .
H4AA H 0.333159 0.470535 0.279956 0.062 Uiso 1 1 calc R U . . .
H4AB H 0.250983 0.469040 0.311792 0.062 Uiso 1 1 calc R U . . .
C4B C 0.9753(12) 0.3965(17) 0.2972(12) 0.055(5) Uani 1 1 d . . . . .
H4BA H 1.038399 0.415633 0.312243 0.067 Uiso 1 1 calc R U . . .
H4BB H 0.954946 0.411727 0.342680 0.067 Uiso 1 1 calc R U . . .
C5A C 0.3682(10) 0.4819(15) 0.3993(11) 0.040(5) Uani 1 1 d . . . . .
H5AA H 0.336870 0.479260 0.438340 0.048 Uiso 1 1 calc R U . . .
H5AB H 0.387507 0.561074 0.395663 0.048 Uiso 1 1 calc R U . . .
C5B C 0.9584(11) 0.2736(17) 0.2699(14) 0.063(6) Uani 1 1 d . . . . .
H5BA H 0.991789 0.252847 0.234417 0.076 Uiso 1 1 calc R U . . .
H5BB H 0.973975 0.220635 0.315398 0.076 Uiso 1 1 calc R U . . .
C6A C 0.4460(11) 0.4015(14) 0.4229(12) 0.043(4) Uani 1 1 d . . . . .
H6A H 0.466815 0.387362 0.481316 0.052 Uiso 1 1 calc R U . . .
C6B C 0.8619(12) 0.2730(17) 0.2265(12) 0.050(6) Uani 1 1 d . . . . .
H6B H 0.848747 0.215993 0.182604 0.060 Uiso 1 1 calc R U . . .
C7A C 0.5210(11) 0.4400(13) 0.3956(12) 0.038(5) Uani 1 1 d . . . . .
H7AA H 0.568485 0.474626 0.439801 0.045 Uiso 1 1 calc R U . . .
H7AB H 0.500363 0.496399 0.352219 0.045 Uiso 1 1 calc R U . . .
C7B C 0.8032(11) 0.2507(15) 0.2752(11) 0.037(6) Uani 1 1 d . . . . .
H7BA H 0.788109 0.168858 0.273774 0.045 Uiso 1 1 calc R U . . .
H7BB H 0.832771 0.273291 0.330992 0.045 Uiso 1 1 calc R U . . .
C8A C 0.6883(14) 0.2801(15) 0.4691(13) 0.031(5) Uani 1 1 d . . . . .
C8B C 0.5854(19) 0.2943(18) 0.138(2) 0.046(6) Uani 1 1 d . . . . .
C9A C 0.8995(14) 0.310(2) 0.5063(12) 0.036(5) Uani 1 1 d . . . . .
C9B C 0.3897(11) 0.3894(16) 0.0907(11) 0.036(5) Uani 1 1 d . . . . .
C10A C 0.8888(14) 0.194(2) 0.4979(13) 0.049(6) Uani 1 1 d . . . . .
H10A H 0.835150 0.161837 0.464783 0.059 Uiso 1 1 calc R U . . .
C10B C 0.3362(13) 0.4507(17) 0.0278(12) 0.055(6) Uani 1 1 d . . . . .
H10B H 0.352684 0.524775 0.016766 0.066 Uiso 1 1 calc R U . . .
C11A C 0.9595(18) 0.1230(19) 0.5399(13) 0.047(6) Uani 1 1 d . . . . .
H11A H 0.952722 0.042721 0.535228 0.056 Uiso 1 1 calc R U . . .
C11B C 0.2585(13) 0.4035(18) -0.0188(12) 0.056(6) Uani 1 1 d . . . . .
H11B H 0.222482 0.447147 -0.061991 0.067 Uiso 1 1 calc R U . . .
C12A C 1.0377(15) 0.167(2) 0.5872(14) 0.047(6) Uani 1 1 d . . . . .
C12B C 0.2299(13) 0.2985(18) -0.0071(14) 0.052(6) Uani 1 1 d . . . . .
C13A C 1.0473(14) 0.285(2) 0.5915(13) 0.046(6) Uani 1 1 d . . . . .
H13A H 1.102331 0.316549 0.621596 0.056 Uiso 1 1 calc R U . . .
C13B C 0.2846(12) 0.2380(17) 0.0569(13) 0.050(6) Uani 1 1 d . . . . .
H13B H 0.267235 0.164623 0.068296 0.060 Uiso 1 1 calc R U . . .
C14A C 0.9805(18) 0.3555(18) 0.5540(15) 0.048(6) Uani 1 1 d . . . . .
H14A H 0.988162 0.435525 0.559727 0.058 Uiso 1 1 calc R U . . .
C14B C 0.3617(12) 0.2810(16) 0.1031(12) 0.042(5) Uani 1 1 d . . . . .
H14B H 0.398058 0.236209 0.145476 0.050 Uiso 1 1 calc R U . . .
C15A C 1.1135(12) 0.0896(17) 0.6315(12) 0.056(6) Uani 1 1 d . . . . .
H15A H 1.093119 0.010498 0.626622 0.084 Uiso 1 1 calc R U . . .
H15B H 1.135332 0.111138 0.687551 0.084 Uiso 1 1 calc R U . . .
H15C H 1.160797 0.097081 0.608916 0.084 Uiso 1 1 calc R U . . .
C15B C 0.1464(12) 0.2539(17) -0.0601(13) 0.060(7) Uani 1 1 d . . . . .
H15D H 0.137681 0.176296 -0.044164 0.091 Uiso 1 1 calc R U . . .
H15E H 0.147281 0.253270 -0.114600 0.091 Uiso 1 1 calc R U . . .
H15F H 0.098286 0.302519 -0.057082 0.091 Uiso 1 1 calc R U . . .

loop_
_atom_site_aniso_label
_atom_site_aniso_U_11
_atom_site_aniso_U_22
_atom_site_aniso_U_33
_atom_site_aniso_U_23
_atom_site_aniso_U_13
_atom_site_aniso_U_12
Pd1 0.0457(11) 0.0372(11) 0.0361(13) -0.0014(9) 0.0161(8) -0.0006(8)
S1A 0.048(4) 0.043(4) 0.045(5) -0.002(4) 0.014(4) -0.005(3)
S1B 0.053(4) 0.028(3) 0.047(5) 0.006(4) 0.021(3) 0.000(3)
O1A 0.054(9) 0.063(9) 0.029(10) 0.019(8) 0.016(8) 0.016(7)
O1B 0.053(11) 0.049(9) 0.030(11) -0.010(9) 0.019(9) -0.006(7)
O2A 0.064(9) 0.038(8) 0.034(10) -0.004(8) 0.018(7) -0.017(6)
O2B 0.054(8) 0.032(8) 0.054(10) 0.009(8) 0.025(8) -0.003(6)
O3A 0.066(9) 0.050(9) 0.058(11) -0.022(9) 0.033(8) -0.008(7)
O3B 0.052(8) 0.033(8) 0.032(9) -0.007(7) 0.027(7) 0.000(6)
N1A 0.046(9) 0.023(8) 0.078(14) -0.002(9) 0.028(9) 0.003(7)
N1B 0.056(13) 0.049(12) 0.066(16) 0.007(13) 0.048(12) -0.001(12)
N2A 0.037(12) 0.046(11) 0.031(13) 0.009(10) 0.010(10) 0.015(9)
N2B 0.041(13) 0.032(10) 0.043(15) -0.021(10) 0.012(11) 0.001(10)
N3A 0.055(11) 0.058(11) 0.043(12) 0.015(9) 0.029(9) 0.008(10)
N3B 0.038(11) 0.034(10) 0.056(14) 0.004(11) 0.010(11) -0.014(9)
C1A 0.057(11) 0.036(11) 0.049(14) 0.005(9) 0.030(9) -0.015(9)
C1B 0.034(13) 0.061(16) 0.043(16) 0.000(12) 0.013(11) 0.007(11)
C2A 0.049(9) 0.035(9) 0.038(13) 0.004(8) 0.023(8) -0.009(7)
C2B 0.048(11) 0.049(10) 0.047(14) 0.001(10) 0.022(10) -0.002(8)
C3A 0.054(10) 0.063(10) 0.040(14) -0.009(10) 0.014(9) -0.006(9)
C3B 0.060(11) 0.076(11) 0.029(13) -0.003(10) 0.022(9) -0.019(9)
C4A 0.035(11) 0.063(10) 0.053(13) -0.002(10) 0.010(9) 0.000(9)
C4B 0.054(11) 0.087(12) 0.026(12) -0.005(10) 0.013(9) -0.016(10)
C5A 0.030(10) 0.043(10) 0.049(13) -0.001(9) 0.017(8) 0.004(7)
C5B 0.034(9) 0.078(11) 0.071(18) 0.000(11) 0.007(10) 0.002(10)
C6A 0.039(9) 0.037(10) 0.052(13) -0.002(8) 0.013(8) 0.002(6)
C6B 0.037(9) 0.059(10) 0.045(16) 0.008(10) 0.003(11) -0.001(9)
C7A 0.050(11) 0.014(9) 0.049(14) 0.000(8) 0.017(10) 0.002(7)
C7B 0.023(12) 0.048(13) 0.029(15) -0.017(11) -0.007(12) 0.004(12)
C8A 0.046(15) 0.032(12) 0.021(11) 0.007(9) 0.017(10) 0.017(10)
C8B 0.05(2) 0.036(15) 0.06(2) 0.007(17) 0.03(2) -0.005(14)
C9A 0.036(17) 0.037(18) 0.033(15) -0.010(12) 0.007(13) -0.003(13)
C9B 0.037(11) 0.048(10) 0.023(12) 0.001(9) 0.009(9) -0.004(9)
C10A 0.032(16) 0.07(2) 0.047(17) -0.007(15) 0.015(14) 0.013(16)
C10B 0.077(13) 0.040(12) 0.031(14) 0.000(9) -0.006(9) -0.007(9)
C11A 0.038(15) 0.065(17) 0.037(16) -0.018(15) 0.012(13) -0.012(19)
C11B 0.053(12) 0.072(13) 0.031(14) 0.013(11) -0.002(9) -0.003(10)
C12A 0.04(2) 0.04(2) 0.065(19) -0.002(15) 0.030(17) -0.008(15)
C12B 0.037(13) 0.068(13) 0.056(15) 0.014(11) 0.022(11) 0.006(10)
C13A 0.040(18) 0.05(2) 0.039(17) -0.010(13) -0.004(14) -0.008(15)
C13B 0.049(12) 0.046(13) 0.048(15) 0.001(10) 0.007(9) -0.007(9)
C14A 0.055(18) 0.035(15) 0.051(17) -0.005(15) 0.014(15) 0.007(18)
C14B 0.046(11) 0.055(11) 0.028(14) 0.006(10) 0.018(9) -0.010(9)
C15A 0.054(15) 0.057(14) 0.042(17) 0.014(12) -0.003(13) 0.024(13)
C15B 0.045(15) 0.066(16) 0.052(18) -0.006(13) -0.008(13) -0.006(12)

loop_
_atom_type_symbol
_atom_type_description
_atom_type_scat_dispersion_real
_atom_type_scat_dispersion_imag
_atom_type_scat_source
C C 0.0033 0.0016 'International Tables Vol C Tables 4.2.6.8 and 6.1.1.4'
H H 0.0000 0.0000 'International Tables Vol C Tables 4.2.6.8 and 6.1.1.4'
N N 0.0061 0.0033 'International Tables Vol C Tables 4.2.6.8 and 6.1.1.4'
O O 0.0106 0.0060 'International Tables Vol C Tables 4.2.6.8 and 6.1.1.4'
Pd Pd -0.9988 1.0072 'International Tables Vol C Tables 4.2.6.8 and 6.1.1.4'
S S 0.1246 0.1234 'International Tables Vol C Tables 4.2.6.8 and 6.1.1.4'

loop_
_geom_angle_atom_site_label_1
_geom_angle_atom_site_label_2
_geom_angle_atom_site_label_3
_geom_angle
_geom_angle_site_symmetry_1
_geom_angle_site_symmetry_3
_geom_angle_publ_flag
N1B Pd1 N1A 168.8(6) . . ?
N3A Pd1 N1A 79.3(7) . . ?
N3A Pd1 N1B 102.3(7) . . ?
N3B Pd1 N1A 98.9(7) . . ?
N3B Pd1 N1B 79.1(8) . . ?
N3B Pd1 N3A 177.2(6) . . ?
O2A S1A O3A 117.2(8) . . ?
O2A S1A N3A 106.4(8) . . ?
O2A S1A C9A 106.9(8) . . ?
O3A S1A N3A 112.0(8) . . ?
O3A S1A C9A 105.2(9) . . ?
N3A S1A C9A 108.7(11) . . ?
O2B S1B O3B 116.8(7) . . ?
O2B S1B N3B 112.0(8) . . ?
O2B S1B C9B 107.3(9) . . ?
O3B S1B N3B 104.8(9) . . ?
O3B S1B C9B 109.0(8) . . ?
N3B S1B C9B 106.5(8) . . ?
N2A N1A Pd1 103.1(9) . . ?
N2A N1A C1A 110.9(14) . . ?
N2A N1A C7A 108.3(14) . . ?
C1A N1A Pd1 114.2(12) . . ?
C1A N1A C7A 100.7(13) . . ?
C7A N1A Pd1 119.7(10) . . ?
N2B N1B Pd1 105.9(11) . . ?
N2B N1B C1B 110.5(15) . . ?
N2B N1B C7B 105.9(15) . . ?
C1B N1B Pd1 114.9(12) . . ?
C7B N1B Pd1 117.4(13) . . ?
C7B N1B C1B 101.9(13) . . ?
N1A N2A H2A 120.2 . . ?
C8A N2A N1A 119.6(16) . . ?
C8A N2A H2A 120.2 . . ?
N1B N2B H2B 122.5 . . ?
C8B N2B N1B 115.0(18) . . ?
C8B N2B H2B 122.5 . . ?
S1A N3A Pd1 129.8(9) . . ?
C8A N3A Pd1 113.1(13) . . ?
C8A N3A S1A 114.2(14) . . ?
S1B N3B Pd1 126.1(11) . . ?
C8B N3B Pd1 112.7(16) . . ?
C8B N3B S1B 111.3(16) . . ?
N1A C1A H1AA 110.7 . . ?
N1A C1A H1AB 110.7 . . ?
N1A C1A C2A 105.2(15) . . ?
H1AA C1A H1AB 108.8 . . ?
C2A C1A H1AA 110.7 . . ?
C2A C1A H1AB 110.7 . . ?
N1B C1B H1BA 110.7 . . ?
N1B C1B H1BB 110.7 . . ?
N1B C1B C2B 105.3(14) . . ?
H1BA C1B H1BB 108.8 . . ?
C2B C1B H1BA 110.7 . . ?
C2B C1B H1BB 110.7 . . ?
C1A C2A H2AA 112.5 . . ?
C3A C2A C1A 110.2(16) . . ?
C3A C2A H2AA 112.5 . . ?
C3A C2A C6A 106.0(14) . . ?
C6A C2A C1A 102.6(13) . . ?
C6A C2A H2AA 112.5 . . ?
C1B C2B H2BA 110.3 . . ?
C1B C2B C3B 115.6(16) . . ?
C1B C2B C6B 105.5(15) . . ?
C3B C2B H2BA 110.3 . . ?
C3B C2B C6B 104.7(15) . . ?
C6B C2B H2BA 110.3 . . ?
C2A C3A H3AA 111.0 . . ?
C2A C3A H3AB 111.0 . . ?
H3AA C3A H3AB 109.0 . . ?
C4A C3A C2A 103.9(15) . . ?
C4A C3A H3AA 111.0 . . ?
C4A C3A H3AB 111.0 . . ?
C2B C3B H3BA 111.1 . . ?
C2B C3B H3BB 111.1 . . ?
C2B C3B C4B 103.4(15) . . ?
H3BA C3B H3BB 109.1 . . ?
C4B C3B H3BA 111.1 . . ?
C4B C3B H3BB 111.1 . . ?
C3A C4A H4AA 110.6 . . ?
C3A C4A H4AB 110.6 . . ?
H4AA C4A H4AB 108.7 . . ?
C5A C4A C3A 105.8(17) . . ?
C5A C4A H4AA 110.6 . . ?
C5A C4A H4AB 110.6 . . ?
C3B C4B H4BA 111.3 . . ?
C3B C4B H4BB 111.3 . . ?
H4BA C4B H4BB 109.2 . . ?
C5B C4B C3B 102.5(16) . . ?
C5B C4B H4BA 111.3 . . ?
C5B C4B H4BB 111.3 . . ?
C4A C5A H5AA 110.7 . . ?
C4A C5A H5AB 110.7 . . ?
C4A C5A C6A 105.5(15) . . ?
H5AA C5A H5AB 108.8 . . ?
C6A C5A H5AA 110.7 . . ?
C6A C5A H5AB 110.7 . . ?
C4B C5B H5BA 111.2 . . ?
C4B C5B H5BB 111.2 . . ?
H5BA C5B H5BB 109.2 . . ?
C6B C5B C4B 102.6(16) . . ?
C6B C5B H5BA 111.2 . . ?
C6B C5B H5BB 111.2 . . ?
C2A C6A H6A 111.0 . . ?
C5A C6A C2A 104.2(13) . . ?
C5A C6A H6A 111.0 . . ?
C5A C6A C7A 113.6(15) . . ?
C7A C6A C2A 105.8(14) . . ?
C7A C6A H6A 111.0 . . ?
C2B C6B H6B 109.0 . . ?
C5B C6B C2B 107.6(16) . . ?
C5B C6B H6B 109.0 . . ?
C5B C6B C7B 116.6(18) . . ?
C7B C6B C2B 105.2(15) . . ?
C7B C6B H6B 109.0 . . ?
N1A C7A H7AA 110.8 . . ?
N1A C7A H7AB 110.8 . . ?
C6A C7A N1A 104.8(12) . . ?
C6A C7A H7AA 110.8 . . ?
C6A C7A H7AB 110.8 . . ?
H7AA C7A H7AB 108.9 . . ?
N1B C7B C6B 106.4(15) . . ?
N1B C7B H7BA 110.4 . . ?
N1B C7B H7BB 110.4 . . ?
C6B C7B H7BA 110.4 . . ?
C6B C7B H7BB 110.4 . . ?
H7BA C7B H7BB 108.6 . . ?
O1A C8A N2A 121.9(19) . . ?
O1A C8A N3A 127(2) . . ?
N2A C8A N3A 111.3(19) . . ?
O1B C8B N2B 120(2) . . ?
O1B C8B N3B 126(2) . . ?
N2B C8B N3B 114(2) . . ?
C10A C9A S1A 122(2) . . ?
C10A C9A C14A 119.8(18) . . ?
C14A C9A S1A 118(2) . . ?
C10B C9B S1B 119.5(15) . . ?
C10B C9B C14B 117.3(17) . . ?
C14B C9B S1B 123.1(15) . . ?
C9A C10A H10A 120.8 . . ?
C9A C10A C11A 118.3(19) . . ?
C11A C10A H10A 120.8 . . ?
C9B C10B H10B 120.4 . . ?
C11B C10B C9B 119.1(19) . . ?
C11B C10B H10B 120.4 . . ?
C10A C11A H11A 119.2 . . ?
C12A C11A C10A 121.6(19) . . ?
C12A C11A H11A 119.2 . . ?
C10B C11B H11B 117.9 . . ?
C12B C11B C10B 124(2) . . ?
C12B C11B H11B 117.9 . . ?
C11A C12A C13A 118.4(19) . . ?
C11A C12A C15A 121(2) . . ?
C13A C12A C15A 121(2) . . ?
C11B C12B C13B 116(2) . . ?
C11B C12B C15B 121(2) . . ?
C13B C12B C15B 123.4(19) . . ?
C12A C13A H13A 119.1 . . ?
C14A C13A C12A 121.8(19) . . ?
C14A C13A H13A 119.1 . . ?
C12B C13B H13B 119.2 . . ?
C14B C13B C12B 122(2) . . ?
C14B C13B H13B 119.2 . . ?
C9A C14A H14A 120.0 . . ?
C13A C14A C9A 120.0(18) . . ?
C13A C14A H14A 120.0 . . ?
C9B C14B H14B 119.0 . . ?
C13B C14B C9B 121.9(19) . . ?
C13B C14B H14B 119.0 . . ?
C12A C15A H15A 109.5 . . ?
C12A C15A H15B 109.5 . . ?
C12A C15A H15C 109.5 . . ?
H15A C15A H15B 109.5 . . ?
H15A C15A H15C 109.5 . . ?
H15B C15A H15C 109.5 . . ?
C12B C15B H15D 109.5 . . ?
C12B C15B H15E 109.5 . . ?
C12B C15B H15F 109.5 . . ?
H15D C15B H15E 109.5 . . ?
H15D C15B H15F 109.5 . . ?
H15E C15B H15F 109.5 . . ?

loop_
_geom_bond_atom_site_label_1
_geom_bond_atom_site_label_2
_geom_bond_distance
_geom_bond_site_symmetry_2
_geom_bond_publ_flag
Pd1 N1A 2.062(15) . ?
Pd1 N1B 2.057(15) . ?
Pd1 N3A 2.044(16) . ?
Pd1 N3B 2.022(16) . ?
S1A O2A 1.428(13) . ?
S1A O3A 1.440(13) . ?
S1A N3A 1.622(16) . ?
S1A C9A 1.77(2) . ?
S1B O2B 1.432(12) . ?
S1B O3B 1.456(12) . ?
S1B N3B 1.637(16) . ?
S1B C9B 1.753(18) . ?
O1A C8A 1.22(2) . ?
O1B C8B 1.21(3) . ?
N1A N2A 1.43(2) . ?
N1A C1A 1.48(2) . ?
N1A C7A 1.53(2) . ?
N1B N2B 1.44(2) . ?
N1B C1B 1.53(2) . ?
N1B C7B 1.50(2) . ?
N2A H2A 0.8800 . ?
N2A C8A 1.37(2) . ?
N2B H2B 0.8800 . ?
N2B C8B 1.37(2) . ?
N3A C8A 1.38(2) . ?
N3B C8B 1.41(3) . ?
C1A H1AA 0.9900 . ?
C1A H1AB 0.9900 . ?
C1A C2A 1.57(2) . ?
C1B H1BA 0.9900 . ?
C1B H1BB 0.9900 . ?
C1B C2B 1.53(2) . ?
C2A H2AA 1.0000 . ?
C2A C3A 1.51(2) . ?
C2A C6A 1.57(2) . ?
C2B H2BA 1.0000 . ?
C2B C3B 1.54(2) . ?
C2B C6B 1.55(3) . ?
C3A H3AA 0.9900 . ?
C3A H3AB 0.9900 . ?
C3A C4A 1.50(3) . ?
C3B H3BA 0.9900 . ?
C3B H3BB 0.9900 . ?
C3B C4B 1.55(3) . ?
C4A H4AA 0.9900 . ?
C4A H4AB 0.9900 . ?
C4A C5A 1.45(2) . ?
C4B H4BA 0.9900 . ?
C4B H4BB 0.9900 . ?
C4B C5B 1.52(3) . ?
C5A H5AA 0.9900 . ?
C5A H5AB 0.9900 . ?
C5A C6A 1.52(2) . ?
C5B H5BA 0.9900 . ?
C5B H5BB 0.9900 . ?
C5B C6B 1.49(2) . ?
C6A H6A 1.0000 . ?
C6A C7A 1.52(2) . ?
C6B H6B 1.0000 . ?
C6B C7B 1.51(2) . ?
C7A H7AA 0.9900 . ?
C7A H7AB 0.9900 . ?
C7B H7BA 0.9900 . ?
C7B H7BB 0.9900 . ?
C9A C10A 1.38(2) . ?
C9A C14A 1.41(3) . ?
C9B C10B 1.38(2) . ?
C9B C14B 1.39(2) . ?
C10A H10A 0.9500 . ?
C10A C11A 1.41(3) . ?
C10B H10B 0.9500 . ?
C10B C11B 1.37(3) . ?
C11A H11A 0.9500 . ?
C11A C12A 1.37(3) . ?
C11B H11B 0.9500 . ?
C11B C12B 1.36(3) . ?
C12A C13A 1.39(2) . ?
C12A C15A 1.52(3) . ?
C12B C13B 1.39(3) . ?
C12B C15B 1.47(3) . ?
C13A H13A 0.9500 . ?
C13A C14A 1.35(2) . ?
C13B H13B 0.9500 . ?
C13B C14B 1.34(2) . ?
C14A H14A 0.9500 . ?
C14B H14B 0.9500 . ?
C15A H15A 0.9800 . ?
C15A H15B 0.9800 . ?
C15A H15C 0.9800 . ?
C15B H15D 0.9800 . ?
C15B H15E 0.9800 . ?
C15B H15F 0.9800 . ?

loop_
_geom_hbond_atom_site_label_D
_geom_hbond_atom_site_label_H
_geom_hbond_atom_site_label_A
_geom_hbond_distance_DH
_geom_hbond_distance_HA
_geom_hbond_distance_DA
_geom_hbond_angle_DHA
_geom_hbond_site_symmetry_A
_geom_hbond_publ_flag
N2A H2A O1B 0.88 2.28 2.89(2) 126.4 4_566 yes
C1B H1BA O2A 0.99 2.32 3.13(2) 137.9 . yes
C7A H7AB O3B 0.99 2.26 3.08(2) 139.2 . yes

loop_
_geom_torsion_atom_site_label_1
_geom_torsion_atom_site_label_2
_geom_torsion_atom_site_label_3
_geom_torsion_atom_site_label_4
_geom_torsion
_geom_torsion_site_symmetry_1
_geom_torsion_site_symmetry_2
_geom_torsion_site_symmetry_3
_geom_torsion_site_symmetry_4
_geom_torsion_publ_flag
Pd1 N1A N2A C8A 38.0(16) . . . . ?
Pd1 N1A C1A C2A -174.2(11) . . . . ?
Pd1 N1A C7A C6A 169.1(12) . . . . ?
Pd1 N1B N2B C8B 38.6(17) . . . . ?
Pd1 N1B C1B C2B 164.8(13) . . . . ?
Pd1 N1B C7B C6B -165.6(13) . . . . ?
Pd1 N3A C8A O1A 169.3(15) . . . . ?
Pd1 N3A C8A N2A -9.7(17) . . . . ?
Pd1 N3B C8B O1B 172.3(16) . . . . ?
Pd1 N3B C8B N2B -5.7(19) . . . . ?
S1A N3A C8A O1A -28(2) . . . . ?
S1A N3A C8A N2A 152.8(12) . . . . ?
S1A C9A C10A C11A -175.3(14) . . . . ?
S1A C9A C14A C13A 177.1(15) . . . . ?
S1B N3B C8B O1B -40(2) . . . . ?
S1B N3B C8B N2B 142.3(13) . . . . ?
S1B C9B C10B C11B -177.0(15) . . . . ?
S1B C9B C14B C13B 176.0(15) . . . . ?
O2A S1A N3A Pd1 -13.5(13) . . . . ?
O2A S1A N3A C8A -172.5(12) . . . . ?
O2A S1A C9A C10A -111.7(16) . . . . ?
O2A S1A C9A C14A 71.2(17) . . . . ?
O2B S1B N3B Pd1 97.9(12) . . . . ?
O2B S1B N3B C8B -44.8(15) . . . . ?
O2B S1B C9B C10B -35.1(18) . . . . ?
O2B S1B C9B C14B 147.6(15) . . . . ?
O3A S1A N3A Pd1 115.8(11) . . . . ?
O3A S1A N3A C8A -43.2(15) . . . . ?
O3A S1A C9A C10A 123.0(16) . . . . ?
O3A S1A C9A C14A -54.2(17) . . . . ?
O3B S1B N3B Pd1 -29.7(12) . . . . ?
O3B S1B N3B C8B -172.4(13) . . . . ?
O3B S1B C9B C10B 92.3(16) . . . . ?
O3B S1B C9B C14B -85.0(16) . . . . ?
N1A N2A C8A O1A 160.7(16) . . . . ?
N1A N2A C8A N3A -20(2) . . . . ?
N1A C1A C2A C3A 142.0(15) . . . . ?
N1A C1A C2A C6A 29.4(17) . . . . ?
N1B N2B C8B O1B 159.2(17) . . . . ?
N1B N2B C8B N3B -23(2) . . . . ?
N1B C1B C2B C3B -136.1(17) . . . . ?
N1B C1B C2B C6B -21(2) . . . . ?
N2A N1A C1A C2A 69.9(16) . . . . ?
N2A N1A C7A C6A -73.4(17) . . . . ?
N2B N1B C1B C2B -75.5(17) . . . . ?
N2B N1B C7B C6B 76.5(16) . . . . ?
N3A S1A C9A C10A 2.9(19) . . . . ?
N3A S1A C9A C14A -174.3(15) . . . . ?
N3B S1B C9B C10B -155.2(16) . . . . ?
N3B S1B C9B C14B 27.5(19) . . . . ?
C1A N1A N2A C8A 160.7(15) . . . . ?
C1A N1A C7A C6A 43.0(18) . . . . ?
C1A C2A C3A C4A -90.3(18) . . . . ?
C1A C2A C6A C5A 117.9(16) . . . . ?
C1A C2A C6A C7A -2.2(18) . . . . ?
C1B N1B N2B C8B -86.5(18) . . . . ?
C1B N1B C7B C6B -39.1(19) . . . . ?
C1B C2B C3B C4B 94.4(19) . . . . ?
C1B C2B C6B C5B -127.9(18) . . . . ?
C1B C2B C6B C7B -2.9(19) . . . . ?
C2A C3A C4A C5A -36.4(19) . . . . ?
C2A C6A C7A N1A -24.7(18) . . . . ?
C2B C3B C4B C5B 40.0(19) . . . . ?
C2B C6B C7B N1B 26.4(19) . . . . ?
C3A C2A C6A C5A 2.3(19) . . . . ?
C3A C2A C6A C7A -117.8(16) . . . . ?
C3A C4A C5A C6A 38.4(19) . . . . ?
C3B C2B C6B C5B -5(2) . . . . ?
C3B C2B C6B C7B 119.5(16) . . . . ?
C3B C4B C5B C6B -43(2) . . . . ?
C4A C5A C6A C2A -24.7(19) . . . . ?
C4A C5A C6A C7A 90.0(19) . . . . ?
C4B C5B C6B C2B 30(2) . . . . ?
C4B C5B C6B C7B -87(2) . . . . ?
C5A C6A C7A N1A -138.4(15) . . . . ?
C5B C6B C7B N1B 145.5(17) . . . . ?
C6A C2A C3A C4A 20(2) . . . . ?
C6B C2B C3B C4B -21(2) . . . . ?
C7A N1A N2A C8A -89.7(16) . . . . ?
C7A N1A C1A C2A -44.5(17) . . . . ?
C7B N1B N2B C8B 163.9(15) . . . . ?
C7B N1B C1B C2B 36.7(19) . . . . ?
C9A S1A N3A Pd1 -128.4(11) . . . . ?
C9A S1A N3A C8A 72.6(14) . . . . ?
C9A C10A C11A C12A -1(3) . . . . ?
C9B S1B N3B Pd1 -145.1(10) . . . . ?
C9B S1B N3B C8B 72.1(15) . . . . ?
C9B C10B C11B C12B 0(3) . . . . ?
C10A C9A C14A C13A 0(3) . . . . ?
C10A C11A C12A C13A -2(3) . . . . ?
C10A C11A C12A C15A -179.5(18) . . . . ?
C10B C9B C14B C13B -1(3) . . . . ?
C10B C11B C12B C13B 0(3) . . . . ?
C10B C11B C12B C15B -179(2) . . . . ?
C11A C12A C13A C14A 4(3) . . . . ?
C11B C12B C13B C14B -1(3) . . . . ?
C12A C13A C14A C9A -3(3) . . . . ?
C12B C13B C14B C9B 2(3) . . . . ?
C14A C9A C10A C11A 2(3) . . . . ?
C14B C9B C10B C11B 0(3) . . . . ?
C15A C12A C13A C14A -178.7(18) . . . . ?
C15B C12B C13B C14B 178.5(19) . . . . ?
